data_2242955
loop_
_publ_author_name
'Heger, Dominik'
'Eugene, Alexis J.'
'Parkin, Sean R.'
'Guzman, Marcelo I.'

_publ_section_title
;
 Crystal structure of zymonic acid and a redetermination of its precursor,
 pyruvic acid
;
_journal_coeditor_code HB7818
_journal_issue 6
_journal_name_full 'Acta Crystallographica Section E'
_journal_page_first 858
_journal_page_last 862
_journal_paper_doi 10.1107/S2056989019007072
_journal_volume 75
_journal_year 2019
_chemical_formula_iupac 'C6 H6 O5'
_chemical_formula_moiety 'C6 H6 O5'
_chemical_formula_sum 'C6 H6 O5'
_chemical_formula_weight 158.11
_chemical_name_common
;
Zymonic acid
;
_chemical_name_systematic
;
4-Hydroxy-2-methyl-5-oxo-2,5-dihydrofuran-2-carboxylic acid
;
_space_group_crystal_system monoclinic
_space_group_IT_number 15
_space_group_name_Hall '-C 2yc'
_space_group_name_H-M_alt 'C 1 2/c 1'
_symmetry_space_group_name_Hall '-C 2yc'
_symmetry_space_group_name_H-M 'C 1 2/c 1'
_atom_sites_solution_hydrogens mixed
_atom_sites_solution_primary direct
_atom_sites_solution_secondary difmap
_cell_angle_alpha 90
_cell_angle_beta 95.169(4)
_cell_angle_gamma 90
_cell_formula_units_Z 8
_cell_length_a 24.145(3)
_cell_length_b 6.6523(7)
_cell_length_c 8.6201(7)
_cell_measurement_reflns_used 9925
_cell_measurement_temperature 90.0(2)
_cell_measurement_theta_max 27.49
_cell_measurement_theta_min 3.18
_cell_volume 1378.9(3)
_computing_cell_refinement
;
<i>APEX3</i> (Bruker, 2016)
;
_computing_data_collection
;
<i>APEX3</i> (Bruker, 2016)
;
_computing_data_reduction
;
<i>APEX3</i> (Bruker, 2016)
;
_computing_molecular_graphics
;
<i>XP in SHELXTL</i> (Sheldrick, 2008)
;
_computing_publication_material
;
<i>SHELXL</i> (Sheldrick, 2008) and <i>CIFFIX</i> (Parkin, 2013)
;
_computing_structure_refinement
;
<i>SHELXL2018/3</i> (Sheldrick, 2015b)
;
_computing_structure_solution
;
<i>SHELXT</i> (Sheldrick, 2015a)
;
_diffrn_ambient_temperature 90.0(2)
_diffrn_detector_area_resol_mean 5.6
_diffrn_measured_fraction_theta_full 0.999
_diffrn_measured_fraction_theta_max 0.999
_diffrn_measurement_device_type 'Bruker D8 Venture dual source'
_diffrn_measurement_method '\f and \w scans'
_diffrn_radiation_type MoK\a
_diffrn_radiation_wavelength 0.71073
_diffrn_reflns_av_R_equivalents 0.0623
_diffrn_reflns_av_unetI/netI 0.0310
_diffrn_reflns_limit_h_max 31
_diffrn_reflns_limit_h_min -31
_diffrn_reflns_limit_k_max 8
_diffrn_reflns_limit_k_min -8
_diffrn_reflns_limit_l_max 10
_diffrn_reflns_limit_l_min -11
_diffrn_reflns_number 18595
_diffrn_reflns_theta_full 25.242
_diffrn_reflns_theta_max 27.495
_diffrn_reflns_theta_min 3.177
_diffrn_source microsource
_exptl_absorpt_coefficient_mu 0.136
_exptl_absorpt_correction_T_max 0.959
_exptl_absorpt_correction_T_min 0.721
_exptl_absorpt_correction_type multi-scan
_exptl_absorpt_process_details
;
(<i>SADABS</i>; Krause <i>et al.</i>,  2015)
;
_exptl_crystal_colour colourless
_exptl_crystal_density_diffrn 1.523
_exptl_crystal_description 'thin plate'
_exptl_crystal_F_000 656
_exptl_crystal_size_max 0.300
_exptl_crystal_size_mid 0.250
_exptl_crystal_size_min 0.020
_refine_diff_density_max 0.356
_refine_diff_density_min -0.239
_refine_ls_extinction_coef 0.0057(13)
_refine_ls_extinction_expression Fc^*^=kFc[1+0.001xFc^2^\l^3^/sin(2\q)]^-1/4^
_refine_ls_extinction_method
;
SHELXL2018 (Sheldrick, 2015a)
;
_refine_ls_goodness_of_fit_ref 1.093
_refine_ls_hydrogen_treatment mixed
_refine_ls_matrix_type full
_refine_ls_number_parameters 104
_refine_ls_number_reflns 1586
_refine_ls_number_restraints 0
_refine_ls_restrained_S_all 1.093
_refine_ls_R_factor_all 0.0431
_refine_ls_R_factor_gt 0.0373
_refine_ls_shift/su_max 0.001
_refine_ls_shift/su_mean 0.000
_refine_ls_structure_factor_coef Fsqd
_refine_ls_weighting_details 'w=1/[\s^2^(Fo^2^)+(0.0428P)^2^+1.4377P] where P=(Fo^2^+2Fc^2^)/3'
_refine_ls_weighting_scheme calc
_refine_ls_wR_factor_gt 0.0947
_refine_ls_wR_factor_ref 0.0999
_reflns_number_gt 1392
_reflns_number_total 1586
_reflns_threshold_expression 'I > 2\s(I)'
_cod_data_source_file hb7818sup1.cif
_cod_data_source_block zymonic
_cod_database_code 2242955
_shelx_space_group_comment
;
The symmetry employed for this shelxl refinement is uniquely defined
by the following loop, which should always be used as a source of
symmetry information in preference to the above space-group names.
They are only intended as comments.
;
_shelx_estimated_absorpt_t_min 0.960
_shelx_estimated_absorpt_t_max 0.997

loop_
_space_group_symop_operation_xyz
'x, y, z'
'-x, y, -z+1/2'
'x+1/2, y+1/2, z'
'-x+1/2, y+1/2, -z+1/2'
'-x, -y, -z'
'x, -y, z-1/2'
'-x+1/2, -y+1/2, -z'
'x+1/2, -y+1/2, z-1/2'

loop_
_atom_site_type_symbol
_atom_site_label
_atom_site_fract_x
_atom_site_fract_y
_atom_site_fract_z
_atom_site_U_iso_or_equiv
_atom_site_adp_type
_atom_site_calc_flag
_atom_site_occupancy
C C1 0.67036(5) 0.40914(19) 0.56905(14) 0.0170(3) Uani d 1
O O1 0.68738(4) 0.24154(14) 0.54864(11) 0.0209(2) Uani d 1
C C2 0.69378(5) 0.5659(2) 0.67706(14) 0.0178(3) Uani d 1
O O2 0.74026(4) 0.51656(15) 0.76588(12) 0.0240(3) Uani d 1
H H2 0.752557 0.618162 0.815574 0.036 Uiso calc 1
C C3 0.66149(5) 0.7275(2) 0.66335(15) 0.0182(3) Uani d 1
H H3 0.667502 0.849554 0.719574 0.022 Uiso calc 1
O O3 0.62412(4) 0.48283(13) 0.48901(11) 0.0188(2) Uani d 1
C C4 0.61371(5) 0.68442(19) 0.54353(15) 0.0186(3) Uani d 1
O O4 0.54061(4) 0.51162(15) 0.66013(12) 0.0249(3) Uani d 1
H H4O 0.507244 0.517998 0.736346 0.109(14) Uiso d 0.5
O O5 0.54177(4) 0.84824(16) 0.66262(14) 0.0303(3) Uani d 1
H H5O 0.509866 0.849228 0.727610 0.109(14) Uiso d 0.5
C C5 0.56056(5) 0.67919(19) 0.62725(15) 0.0188(3) Uani d 1
C C6 0.60945(7) 0.8285(2) 0.40645(17) 0.0257(3) Uani d 1
H H6A 0.644218 0.825746 0.355945 0.039 Uiso calc 1
H H6B 0.602833 0.964985 0.443442 0.039 Uiso calc 1
H H6C 0.578557 0.787894 0.331471 0.039 Uiso calc 1

loop_
_atom_site_aniso_label
_atom_site_aniso_U_11
_atom_site_aniso_U_22
_atom_site_aniso_U_33
_atom_site_aniso_U_12
_atom_site_aniso_U_13
_atom_site_aniso_U_23
C1 0.0184(6) 0.0180(6) 0.0151(6) -0.0007(5) 0.0038(5) 0.0010(5)
O1 0.0238(5) 0.0173(5) 0.0213(5) 0.0015(4) 0.0010(4) -0.0013(4)
C2 0.0165(6) 0.0204(6) 0.0165(6) -0.0023(5) 0.0016(5) -0.0020(5)
O2 0.0186(5) 0.0249(5) 0.0274(5) 0.0035(4) -0.0050(4) -0.0073(4)
C3 0.0168(6) 0.0190(6) 0.0190(6) -0.0032(5) 0.0020(5) -0.0036(5)
O3 0.0213(5) 0.0155(5) 0.0192(5) 0.0003(3) -0.0013(4) -0.0027(3)
C4 0.0205(6) 0.0135(6) 0.0212(6) -0.0007(5) -0.0012(5) -0.0018(5)
O4 0.0225(5) 0.0207(5) 0.0314(6) -0.0031(4) 0.0027(4) 0.0013(4)
O5 0.0252(5) 0.0209(5) 0.0457(7) 0.0027(4) 0.0074(5) -0.0040(4)
C5 0.0165(6) 0.0171(6) 0.0217(6) 0.0004(5) -0.0042(5) -0.0001(5)
C6 0.0351(8) 0.0192(7) 0.0223(7) -0.0013(6) -0.0008(6) 0.0026(5)

loop_
_atom_type_symbol
_atom_type_description
_atom_type_scat_dispersion_real
_atom_type_scat_dispersion_imag
_atom_type_scat_source
C C 0.0033 0.0016 'International Tables Vol C Tables 4.2.6.8 and 6.1.1.4'
H H 0.0000 0.0000 'International Tables Vol C Tables 4.2.6.8 and 6.1.1.4'
O O 0.0106 0.0060 'International Tables Vol C Tables 4.2.6.8 and 6.1.1.4'

loop_
_geom_angle_atom_site_label_1
_geom_angle_atom_site_label_2
_geom_angle_atom_site_label_3
_geom_angle
O1 C1 O3 122.52(12)
O1 C1 C2 128.95(12)
O3 C1 C2 108.53(11)
C3 C2 O2 134.75(12)
C3 C2 C1 109.12(11)
O2 C2 C1 116.12(11)
C2 O2 H2 109.5
C2 C3 C4 108.35(11)
C2 C3 H3 125.8
C4 C3 H3 125.8
C1 O3 C4 109.24(10)
O3 C4 C3 104.70(10)
O3 C4 C6 109.47(11)
C3 C4 C6 114.07(11)
O3 C4 C5 108.03(10)
C3 C4 C5 107.73(11)
C6 C4 C5 112.41(11)
C5 O4 H4O 115.0
C5 O5 H5O 117.2
O4 C5 O5 125.69(13)
O4 C5 C4 118.80(11)
O5 C5 C4 115.45(11)
C4 C6 H6A 109.5
C4 C6 H6B 109.5
H6A C6 H6B 109.5
C4 C6 H6C 109.5
H6A C6 H6C 109.5
H6B C6 H6C 109.5

loop_
_geom_bond_atom_site_label_1
_geom_bond_atom_site_label_2
_geom_bond_distance
C1 O1 1.2067(16)
C1 O3 1.3505(15)
C1 C2 1.4763(18)
C2 C3 1.3268(18)
C2 O2 1.3411(16)
O2 H2 0.8400
C3 C4 1.5051(17)
C3 H3 0.9500
O3 C4 1.4505(15)
C4 C6 1.5179(19)
C4 C5 1.5282(19)
O4 C5 1.2568(16)
O4 H4O 1.0854
O5 C5 1.2602(16)
O5 H5O 0.9926
C6 H6A 0.9800
C6 H6B 0.9800
C6 H6C 0.9800

loop_
_geom_hbond_atom_site_label_D
_geom_hbond_atom_site_label_H
_geom_hbond_atom_site_label_A
_geom_hbond_site_symmetry_A
_geom_hbond_distance_DH
_geom_hbond_distance_HA
_geom_hbond_distance_DA
_geom_hbond_angle_DHA
_geom_hbond_publ_flag
O2 H2 O1 4_656 0.84 1.96 2.7103(14) 148 yes
C3 H3 O2 4_656 0.95 2.48 3.0720(16) 120 yes
O4 H4O O4 2_656 1.09 1.52 2.607(2) 176 yes
O5 H5O O5 2_656 0.99 1.63 2.624(2) 179 yes

loop_
_geom_torsion_atom_site_label_1
_geom_torsion_atom_site_label_2
_geom_torsion_atom_site_label_3
_geom_torsion_atom_site_label_4
_geom_torsion
O1 C1 C2 C3 -179.25(13)
O3 C1 C2 C3 1.17(15)
O1 C1 C2 O2 -0.3(2)
O3 C1 C2 O2 -179.92(10)
O2 C2 C3 C4 -178.23(14)
C1 C2 C3 C4 0.39(15)
O1 C1 O3 C4 178.13(12)
C2 C1 O3 C4 -2.26(13)
C1 O3 C4 C3 2.43(13)
C1 O3 C4 C6 125.11(12)
C1 O3 C4 C5 -112.19(11)
C2 C3 C4 O3 -1.69(14)
C2 C3 C4 C6 -121.33(13)
C2 C3 C4 C5 113.14(12)
O3 C4 C5 O4 12.04(16)
C3 C4 C5 O4 -100.56(13)
C6 C4 C5 O4 132.92(13)
O3 C4 C5 O5 -170.61(11)
C3 C4 C5 O5 76.79(14)
C6 C4 C5 O5 -49.72(16)

_cod_database_fobs_code 2242955
